data_8104829
loop_
_publ_author_name
'Muller, Kina'
'Hosten, Eric C.'
'Betz, Richard'

_publ_section_title
;
 Structure redetermination of dextromethorphan hydrobromide monohydrate,
 C18H28BrNO2&#x00A0;-- localization of hydrogen atoms
;
_journal_issue 2
_journal_name_full 'Zeitschrift f\"ur Kristallographie - New Crystal Structures'
_journal_page_first 353
_journal_page_last 355
_journal_paper_doi 10.1515/ncrs-2020-0528
_journal_volume 236
_journal_year 2021
_chemical_absolute_configuration unk
_chemical_formula_moiety 'C18 H26 N O, Br, H2 O'
_chemical_formula_sum 'C18 H28 Br N O2'
_chemical_formula_weight 370.32
_chemical_name_common 'dextromethorphan hydrobromide monohydrate'
_chemical_name_systematic
;
(9<i>S</i>,13<i>S</i>,14<i>S</i>)-3-methoxy-17-methylmorphinanium bromide 
monohydrate
;
_space_group_crystal_system orthorhombic
_space_group_IT_number 19
_space_group_name_Hall 'P 2ac 2ab'
_space_group_name_H-M_alt 'P 21 21 21'
_atom_sites_solution_hydrogens mixed
_atom_sites_solution_primary SHELXS
_atom_sites_solution_secondary difmap
_cell_angle_alpha 90
_cell_angle_beta 90
_cell_angle_gamma 90
_cell_formula_units_Z 4
_cell_length_a 7.0417(4)
_cell_length_b 9.1635(5)
_cell_length_c 27.3371(15)
_cell_measurement_reflns_used 8652
_cell_measurement_temperature 200(2)
_cell_measurement_theta_max 27.41
_cell_measurement_theta_min 2.98
_cell_volume 1763.97(17)
_computing_cell_refinement 'SAINT [1]'
_computing_data_collection 'APEX2 [1]'
_computing_data_reduction 'SAINT [1]'
_computing_molecular_graphics 'ORTEP3 [3], Mercury [4]'
_computing_publication_material 'SHELXL-97 [2], PLATON [5]'
_computing_structure_refinement 'SHELXL-97 [2]'
_computing_structure_solution 'SHELXS-97 [2]'
_diffrn_ambient_temperature 200(2)
_diffrn_measured_fraction_theta_full 0.999
_diffrn_measured_fraction_theta_max 0.996
_diffrn_measurement_device_type 'Bruker APEX-II CCD'
_diffrn_measurement_method '\f and \w scans'
_diffrn_radiation_monochromator graphite
_diffrn_radiation_type MoK\a
_diffrn_radiation_wavelength 0.71069
_diffrn_reflns_av_R_equivalents 0.0287
_diffrn_reflns_av_sigmaI/netI 0.0442
_diffrn_reflns_Laue_measured_fraction_full 0.999
_diffrn_reflns_Laue_measured_fraction_max 0.996
_diffrn_reflns_limit_h_max 7
_diffrn_reflns_limit_h_min -9
_diffrn_reflns_limit_k_max 9
_diffrn_reflns_limit_k_min -12
_diffrn_reflns_limit_l_max 36
_diffrn_reflns_limit_l_min -36
_diffrn_reflns_number 16777
_diffrn_reflns_point_group_measured_fraction_full 0.998
_diffrn_reflns_point_group_measured_fraction_max 0.994
_diffrn_reflns_theta_full 25.240
_diffrn_reflns_theta_max 28.300
_diffrn_reflns_theta_min 2.344
_exptl_absorpt_coefficient_mu 2.338
_exptl_absorpt_correction_T_max 1.0000
_exptl_absorpt_correction_T_min 0.7491
_exptl_absorpt_correction_type numerical
_exptl_absorpt_process_details
;                                                              
SADABS [6]                                         
;
_exptl_crystal_colour colourless
_exptl_crystal_density_diffrn 1.394
_exptl_crystal_description platelet
_exptl_crystal_F_000 776
_exptl_crystal_size_max 0.519
_exptl_crystal_size_mid 0.485
_exptl_crystal_size_min 0.176
_refine_diff_density_max 0.312
_refine_diff_density_min -0.195
_refine_diff_density_rms 0.045
_refine_ls_abs_structure_details
;
 Flack x determined using 1407 quotients [(I+)-(I-)]/[(I+)+(I-)]
 (Parsons, Flack and Wagner, Acta Cryst. B69 (2013) 249-259).
;
_refine_ls_abs_structure_Flack 0.004(4)
_refine_ls_extinction_coef .
_refine_ls_extinction_method none
_refine_ls_goodness_of_fit_ref 1.003
_refine_ls_hydrogen_treatment mixed
_refine_ls_matrix_type full
_refine_ls_number_parameters 213
_refine_ls_number_reflns 4369
_refine_ls_number_restraints 0
_refine_ls_restrained_S_all 1.003
_refine_ls_R_factor_all 0.0366
_refine_ls_R_factor_gt 0.0275
_refine_ls_shift/su_max 0.001
_refine_ls_shift/su_mean 0.000
_refine_ls_structure_factor_coef Fsqd
_refine_ls_weighting_details 'w=1/[\s^2^(Fo^2^)+(0.0242P)^2^] where P=(Fo^2^+2Fc^2^)/3'
_refine_ls_weighting_scheme calc
_refine_ls_wR_factor_gt 0.0574
_refine_ls_wR_factor_ref 0.0596
_reflns_Friedel_coverage 0.728
_reflns_Friedel_fraction_full 0.997
_reflns_Friedel_fraction_max 0.991
_reflns_number_gt 3771
_reflns_number_total 4369
_reflns_threshold_expression 'I > 2\s(I)'
_cod_data_source_file suppl_j_ncrs-2020-0528_suppl.cif
_cod_data_source_block g
_cod_database_code 8104829
_shelx_space_group_comment
;
The symmetry employed for this shelxl refinement is uniquely defined
by the following loop, which should always be used as a source of
symmetry information in preference to the above space-group names.
They are only intended as comments.
;

loop_
_space_group_symop_operation_xyz
'x, y, z'
'-x+1/2, -y, z+1/2'
'x+1/2, -y+1/2, -z'
'-x, y+1/2, -z+1/2'

loop_
_atom_site_label
_atom_site_type_symbol
_atom_site_fract_x
_atom_site_fract_y
_atom_site_fract_z
_atom_site_U_iso_or_equiv
_atom_site_adp_type
_atom_site_occupancy
_atom_site_site_symmetry_order
_atom_site_calc_flag
_atom_site_refinement_flags_posn
_atom_site_refinement_flags_adp
_atom_site_refinement_flags_occupancy
_atom_site_disorder_assembly
_atom_site_disorder_group
O1 O 0.6745(2) -0.10446(17) -0.03832(6) 0.0253(4) Uani 1 1 d . . . . .
N11 N 0.3967(3) 0.0820(2) 0.19631(8) 0.0258(4) Uani 1 1 d . . . . .
H711 H 0.336(4) 0.156(3) 0.2075(10) 0.032(8) Uiso 1 1 d . . . . .
C1 C 0.7232(3) 0.0179(3) 0.16452(9) 0.0291(6) Uani 1 1 d . . . . .
H1A H 0.855963 0.045734 0.171890 0.035 Uiso 1 1 calc R U . . .
H1B H 0.695332 -0.072823 0.182838 0.035 Uiso 1 1 calc R U . . .
C2 C 0.3952(4) -0.0202(3) 0.23888(10) 0.0407(7) Uani 1 1 d . . . . .
H2A H 0.264789 -0.031581 0.250831 0.061 Uiso 1 1 calc R U . . .
H2B H 0.475027 0.019354 0.265072 0.061 Uiso 1 1 calc R U . . .
H2C H 0.444642 -0.115398 0.228664 0.061 Uiso 1 1 calc R U . . .
C3 C 0.7810(4) -0.2208(3) -0.05989(10) 0.0334(6) Uani 1 1 d . . . . .
H3A H 0.916357 -0.206953 -0.052912 0.050 Uiso 1 1 calc R U . . .
H3B H 0.760930 -0.220967 -0.095363 0.050 Uiso 1 1 calc R U . . .
H3C H 0.738816 -0.314107 -0.046172 0.050 Uiso 1 1 calc R U . . .
C11 C 0.5923(3) 0.1380(3) 0.18328(8) 0.0235(5) Uani 1 1 d . . . . .
H11 H 0.650488 0.180912 0.213385 0.028 Uiso 1 1 calc R U . . .
C12 C 0.5687(3) 0.2590(3) 0.14582(8) 0.0224(5) Uani 1 1 d . . . . .
H12 H 0.479292 0.332752 0.159836 0.027 Uiso 1 1 calc R U . . .
C13 C 0.7566(3) 0.3369(3) 0.13485(10) 0.0307(6) Uani 1 1 d . . . . .
H13A H 0.809637 0.377013 0.165574 0.037 Uiso 1 1 calc R U . . .
H13B H 0.848881 0.265851 0.121478 0.037 Uiso 1 1 calc R U . . .
C14 C 0.7276(4) 0.4601(3) 0.09823(11) 0.0407(7) Uani 1 1 d . . . . .
H14A H 0.851901 0.504248 0.089987 0.049 Uiso 1 1 calc R U . . .
H14B H 0.646998 0.536823 0.113053 0.049 Uiso 1 1 calc R U . . .
C15 C 0.6331(4) 0.4031(3) 0.05158(9) 0.0367(6) Uani 1 1 d . . . . .
H15A H 0.606007 0.486004 0.029424 0.044 Uiso 1 1 calc R U . . .
H15B H 0.721284 0.336086 0.034522 0.044 Uiso 1 1 calc R U . . .
C16 C 0.4502(4) 0.3235(3) 0.06292(9) 0.0294(6) Uani 1 1 d . . . . .
H16A H 0.396046 0.285117 0.032082 0.035 Uiso 1 1 calc R U . . .
H16B H 0.357926 0.393627 0.076845 0.035 Uiso 1 1 calc R U . . .
C17 C 0.4769(3) 0.1967(3) 0.09898(8) 0.0220(5) Uani 1 1 d . . . . .
C18 C 0.2809(3) 0.1340(3) 0.11293(9) 0.0269(5) Uani 1 1 d . . . . .
H18A H 0.197737 0.214567 0.124000 0.032 Uiso 1 1 calc R U . . .
H18B H 0.222088 0.089583 0.083602 0.032 Uiso 1 1 calc R U . . .
C19 C 0.2935(4) 0.0199(3) 0.15309(10) 0.0291(6) Uani 1 1 d . . . . .
H19A H 0.164203 -0.010539 0.162978 0.035 Uiso 1 1 calc R U . . .
H19B H 0.361814 -0.067131 0.140805 0.035 Uiso 1 1 calc R U . . .
C21 C 0.7079(3) -0.0143(3) 0.11041(9) 0.0228(5) Uani 1 1 d . . . . .
C22 C 0.5985(3) 0.0722(2) 0.07872(8) 0.0201(5) Uani 1 1 d . . . . .
C23 C 0.5936(3) 0.0362(2) 0.02939(8) 0.0215(5) Uani 1 1 d . . . . .
H23 H 0.518950 0.093601 0.007743 0.026 Uiso 1 1 calc R U . . .
C24 C 0.6946(3) -0.0812(2) 0.01095(9) 0.0214(5) Uani 1 1 d . . . . .
C25 C 0.8032(3) -0.1667(3) 0.04196(9) 0.0259(5) Uani 1 1 d . . . . .
H25 H 0.872685 -0.247620 0.029671 0.031 Uiso 1 1 calc R U . . .
C26 C 0.8087(3) -0.1318(3) 0.09145(9) 0.0268(5) Uani 1 1 d . . . . .
H26 H 0.883325 -0.189800 0.112876 0.032 Uiso 1 1 calc R U . . .
Br1 Br 0.12707(4) 0.63126(3) 0.19641(2) 0.04075(9) Uani 1 1 d . . . . .
O90 O 0.1716(4) 0.2931(3) 0.23165(10) 0.0535(6) Uani 1 1 d . . . . .
H901 H 0.081(5) 0.261(4) 0.2473(13) 0.050(11) Uiso 1 1 d . . . . .
H902 H 0.147(6) 0.369(4) 0.2210(14) 0.059(12) Uiso 1 1 d . . . . .

loop_
_atom_site_aniso_label
_atom_site_aniso_U_11
_atom_site_aniso_U_22
_atom_site_aniso_U_33
_atom_site_aniso_U_23
_atom_site_aniso_U_13
_atom_site_aniso_U_12
O1 0.0283(8) 0.0234(9) 0.0243(8) -0.0060(7) 0.0011(6) 0.0012(7)
N11 0.0273(10) 0.0229(10) 0.0270(10) 0.0011(9) 0.0050(10) 0.0013(9)
C1 0.0264(12) 0.0360(14) 0.0249(14) 0.0025(11) -0.0024(10) 0.0096(11)
C2 0.0483(17) 0.0384(15) 0.0355(15) 0.0113(12) 0.0110(14) -0.0030(15)
C3 0.0333(13) 0.0334(15) 0.0335(15) -0.0111(12) 0.0039(12) 0.0016(12)
C11 0.0235(11) 0.0264(12) 0.0206(11) -0.0020(9) -0.0014(8) 0.0003(11)
C12 0.0218(11) 0.0217(12) 0.0237(13) -0.0036(9) 0.0009(9) -0.0007(10)
C13 0.0279(13) 0.0301(15) 0.0340(14) -0.0047(11) 0.0005(10) -0.0088(11)
C14 0.0488(17) 0.0300(15) 0.0432(18) 0.0011(13) 0.0104(13) -0.0106(13)
C15 0.0559(15) 0.0237(12) 0.0305(13) 0.0037(10) 0.0078(13) 0.0051(13)
C16 0.0386(14) 0.0236(13) 0.0260(13) 0.0015(10) -0.0030(11) 0.0102(11)
C17 0.0230(11) 0.0214(12) 0.0215(12) -0.0002(10) -0.0009(9) 0.0043(10)
C18 0.0195(10) 0.0300(13) 0.0313(13) -0.0072(12) -0.0031(9) 0.0033(12)
C19 0.0226(11) 0.0282(13) 0.0366(15) -0.0039(11) 0.0004(11) -0.0044(11)
C21 0.0215(10) 0.0238(12) 0.0231(13) 0.0015(10) 0.0002(9) 0.0006(10)
C22 0.0178(11) 0.0183(11) 0.0243(12) 0.0007(9) -0.0003(9) 0.0002(9)
C23 0.0208(11) 0.0193(11) 0.0246(12) 0.0023(9) -0.0019(9) 0.0026(9)
C24 0.0197(10) 0.0205(11) 0.0239(12) -0.0015(10) 0.0028(9) -0.0050(9)
C25 0.0229(11) 0.0213(12) 0.0335(14) -0.0024(10) 0.0045(10) 0.0050(9)
C26 0.0238(10) 0.0261(12) 0.0303(13) 0.0041(11) 0.0000(9) 0.0074(11)
Br1 0.04847(15) 0.03806(15) 0.03571(15) 0.00116(12) -0.00286(13) -0.00219(13)
O90 0.0571(16) 0.0355(14) 0.0678(17) 0.0028(12) 0.0286(13) 0.0104(12)

loop_
_atom_type_symbol
_atom_type_description
_atom_type_scat_dispersion_real
_atom_type_scat_dispersion_imag
_atom_type_scat_source
C C 0.0033 0.0016 'International Tables Vol C Tables 4.2.6.8 and 6.1.1.4'
H H 0.0000 0.0000 'International Tables Vol C Tables 4.2.6.8 and 6.1.1.4'
Br Br -0.2901 2.4595 'International Tables Vol C Tables 4.2.6.8 and 6.1.1.4'
N N 0.0061 0.0033 'International Tables Vol C Tables 4.2.6.8 and 6.1.1.4'
O O 0.0106 0.0060 'International Tables Vol C Tables 4.2.6.8 and 6.1.1.4'

loop_
_geom_angle_atom_site_label_1
_geom_angle_atom_site_label_2
_geom_angle_atom_site_label_3
_geom_angle
_geom_angle_site_symmetry_1
_geom_angle_site_symmetry_3
C24 O1 C3 117.82(19) . .
C2 N11 C19 111.9(2) . .
C2 N11 C11 113.77(19) . .
C19 N11 C11 112.62(18) . .
C2 N11 H711 102.4(18) . .
C19 N11 H711 110.0(18) . .
C11 N11 H711 105.4(18) . .
C21 C1 C11 115.27(19) . .
C21 C1 H1A 108.5 . .
C11 C1 H1A 108.5 . .
C21 C1 H1B 108.5 . .
C11 C1 H1B 108.5 . .
H1A C1 H1B 107.5 . .
N11 C2 H2A 109.5 . .
N11 C2 H2B 109.5 . .
H2A C2 H2B 109.5 . .
N11 C2 H2C 109.5 . .
H2A C2 H2C 109.5 . .
H2B C2 H2C 109.5 . .
O1 C3 H3A 109.5 . .
O1 C3 H3B 109.5 . .
H3A C3 H3B 109.5 . .
O1 C3 H3C 109.5 . .
H3A C3 H3C 109.5 . .
H3B C3 H3C 109.5 . .
N11 C11 C12 107.90(17) . .
N11 C11 C1 112.6(2) . .
C12 C11 C1 111.51(18) . .
N11 C11 H11 108.2 . .
C12 C11 H11 108.2 . .
C1 C11 H11 108.2 . .
C11 C12 C13 112.19(18) . .
C11 C12 C17 109.56(19) . .
C13 C12 C17 111.81(19) . .
C11 C12 H12 107.7 . .
C13 C12 H12 107.7 . .
C17 C12 H12 107.7 . .
C14 C13 C12 111.0(2) . .
C14 C13 H13A 109.4 . .
C12 C13 H13A 109.4 . .
C14 C13 H13B 109.4 . .
C12 C13 H13B 109.4 . .
H13A C13 H13B 108.0 . .
C13 C14 C15 110.7(2) . .
C13 C14 H14A 109.5 . .
C15 C14 H14A 109.5 . .
C13 C14 H14B 109.5 . .
C15 C14 H14B 109.5 . .
H14A C14 H14B 108.1 . .
C16 C15 C14 111.3(2) . .
C16 C15 H15A 109.4 . .
C14 C15 H15A 109.4 . .
C16 C15 H15B 109.4 . .
C14 C15 H15B 109.4 . .
H15A C15 H15B 108.0 . .
C15 C16 C17 113.1(2) . .
C15 C16 H16A 109.0 . .
C17 C16 H16A 109.0 . .
C15 C16 H16B 109.0 . .
C17 C16 H16B 109.0 . .
H16A C16 H16B 107.8 . .
C22 C17 C16 113.59(19) . .
C22 C17 C18 108.23(19) . .
C16 C17 C18 109.35(19) . .
C22 C17 C12 109.96(18) . .
C16 C17 C12 107.66(19) . .
C18 C17 C12 107.90(19) . .
C19 C18 C17 112.52(19) . .
C19 C18 H18A 109.1 . .
C17 C18 H18A 109.1 . .
C19 C18 H18B 109.1 . .
C17 C18 H18B 109.1 . .
H18A C18 H18B 107.8 . .
N11 C19 C18 109.7(2) . .
N11 C19 H19A 109.7 . .
C18 C19 H19A 109.7 . .
N11 C19 H19B 109.7 . .
C18 C19 H19B 109.7 . .
H19A C19 H19B 108.2 . .
C26 C21 C22 119.2(2) . .
C26 C21 C1 118.7(2) . .
C22 C21 C1 122.1(2) . .
C23 C22 C21 118.6(2) . .
C23 C22 C17 121.0(2) . .
C21 C22 C17 120.3(2) . .
C24 C23 C22 121.7(2) . .
C24 C23 H23 119.2 . .
C22 C23 H23 119.2 . .
O1 C24 C25 124.8(2) . .
O1 C24 C23 115.2(2) . .
C25 C24 C23 120.0(2) . .
C24 C25 C26 118.7(2) . .
C24 C25 H25 120.6 . .
C26 C25 H25 120.6 . .
C21 C26 C25 121.8(2) . .
C21 C26 H26 119.1 . .
C25 C26 H26 119.1 . .
H901 O90 H902 110(4) . .

loop_
_geom_bond_atom_site_label_1
_geom_bond_atom_site_label_2
_geom_bond_distance
_geom_bond_site_symmetry_2
O1 C24 1.371(3) .
O1 C3 1.431(3) .
N11 C2 1.494(3) .
N11 C19 1.499(3) .
N11 C11 1.512(3) .
N11 H711 0.86(3) .
C1 C21 1.512(3) .
C1 C11 1.524(3) .
C1 H1A 0.9900 .
C1 H1B 0.9900 .
C2 H2A 0.9800 .
C2 H2B 0.9800 .
C2 H2C 0.9800 .
C3 H3A 0.9800 .
C3 H3B 0.9800 .
C3 H3C 0.9800 .
C11 C12 1.518(3) .
C11 H11 1.0000 .
C12 C13 1.533(3) .
C12 C17 1.544(3) .
C12 H12 1.0000 .
C13 C14 1.523(4) .
C13 H13A 0.9900 .
C13 H13B 0.9900 .
C14 C15 1.531(4) .
C14 H14A 0.9900 .
C14 H14B 0.9900 .
C15 C16 1.512(4) .
C15 H15A 0.9900 .
C15 H15B 0.9900 .
C16 C17 1.535(3) .
C16 H16A 0.9900 .
C16 H16B 0.9900 .
C17 C22 1.530(3) .
C17 C18 1.542(3) .
C18 C19 1.519(4) .
C18 H18A 0.9900 .
C18 H18B 0.9900 .
C19 H19A 0.9900 .
C19 H19B 0.9900 .
C21 C26 1.389(3) .
C21 C22 1.404(3) .
C22 C23 1.389(3) .
C23 C24 1.385(3) .
C23 H23 0.9500 .
C24 C25 1.385(3) .
C25 C26 1.391(3) .
C25 H25 0.9500 .
C26 H26 0.9500 .
O90 H901 0.82(4) .
O90 H902 0.77(3) .

loop_
_geom_hbond_atom_site_label_D
_geom_hbond_atom_site_label_H
_geom_hbond_atom_site_label_A
_geom_hbond_distance_DH
_geom_hbond_distance_HA
_geom_hbond_distance_DA
_geom_hbond_angle_DHA
_geom_hbond_site_symmetry_A
N11 H711 O90 0.86(3) 1.83(3) 2.681(3) 170(3) .
O90 H901 Br1 0.82(4) 2.43(4) 3.239(3) 166(3) 4_545
O90 H902 Br1 0.77(3) 2.50(3) 3.260(3) 168(4) .
C16 H16B O1 0.99 2.55 3.294(3) 131.7 3_455
C25 H25 O1 0.95 2.53 3.353(3) 144.8 3_545

loop_
_geom_torsion_atom_site_label_1
_geom_torsion_atom_site_label_2
_geom_torsion_atom_site_label_3
_geom_torsion_atom_site_label_4
_geom_torsion
_geom_torsion_site_symmetry_1
_geom_torsion_site_symmetry_2
_geom_torsion_site_symmetry_3
_geom_torsion_site_symmetry_4
C2 N11 C11 C12 -170.3(2) . . . .
C19 N11 C11 C12 61.0(2) . . . .
C2 N11 C11 C1 66.2(3) . . . .
C19 N11 C11 C1 -62.5(2) . . . .
C21 C1 C11 N11 85.5(3) . . . .
C21 C1 C11 C12 -35.9(3) . . . .
N11 C11 C12 C13 172.74(19) . . . .
C1 C11 C12 C13 -63.1(2) . . . .
N11 C11 C12 C17 -62.5(2) . . . .
C1 C11 C12 C17 61.7(2) . . . .
C11 C12 C13 C14 -178.5(2) . . . .
C17 C12 C13 C14 57.9(3) . . . .
C12 C13 C14 C15 -55.3(3) . . . .
C13 C14 C15 C16 54.4(3) . . . .
C14 C15 C16 C17 -56.5(3) . . . .
C15 C16 C17 C22 -65.5(3) . . . .
C15 C16 C17 C18 173.4(2) . . . .
C15 C16 C17 C12 56.5(3) . . . .
C11 C12 C17 C22 -57.5(2) . . . .
C13 C12 C17 C22 67.5(2) . . . .
C11 C12 C17 C16 178.25(18) . . . .
C13 C12 C17 C16 -56.7(2) . . . .
C11 C12 C17 C18 60.3(2) . . . .
C13 C12 C17 C18 -174.65(19) . . . .
C22 C17 C18 C19 62.6(3) . . . .
C16 C17 C18 C19 -173.2(2) . . . .
C12 C17 C18 C19 -56.4(3) . . . .
C2 N11 C19 C18 173.9(2) . . . .
C11 N11 C19 C18 -56.4(2) . . . .
C17 C18 C19 N11 54.2(3) . . . .
C11 C1 C21 C26 -173.8(2) . . . .
C11 C1 C21 C22 7.6(3) . . . .
C26 C21 C22 C23 0.6(3) . . . .
C1 C21 C22 C23 179.3(2) . . . .
C26 C21 C22 C17 176.4(2) . . . .
C1 C21 C22 C17 -5.0(3) . . . .
C16 C17 C22 C23 -33.9(3) . . . .
C18 C17 C22 C23 87.8(3) . . . .
C12 C17 C22 C23 -154.6(2) . . . .
C16 C17 C22 C21 150.5(2) . . . .
C18 C17 C22 C21 -87.9(3) . . . .
C12 C17 C22 C21 29.8(3) . . . .
C21 C22 C23 C24 -0.6(3) . . . .
C17 C22 C23 C24 -176.3(2) . . . .
C3 O1 C24 C25 -3.5(3) . . . .
C3 O1 C24 C23 177.7(2) . . . .
C22 C23 C24 O1 179.3(2) . . . .
C22 C23 C24 C25 0.4(3) . . . .
O1 C24 C25 C26 -179.0(2) . . . .
C23 C24 C25 C26 -0.2(3) . . . .
C22 C21 C26 C25 -0.5(4) . . . .
C1 C21 C26 C25 -179.2(2) . . . .
C24 C25 C26 C21 0.2(4) . . . .
